data_4062715
_journal_name_full Organometallics
_journal_paper_doi 10.1021/om049566c
_journal_year 2004
_chemical_formula_moiety 'C26 H50 Ca N4'
_chemical_formula_sum 'C26 H50 Ca N4'
_chemical_formula_weight 458.78
_space_group_IT_number 61
_symmetry_cell_setting orthorhombic
_symmetry_space_group_name_Hall '-P 2ac 2ab'
_symmetry_space_group_name_H-M 'P b c a'
_cell_angle_alpha 90.00
_cell_angle_beta 90.00
_cell_angle_gamma 90.00
_cell_formula_units_Z 8
_cell_length_a 16.5507(16)
_cell_length_b 18.1645(15)
_cell_length_c 20.1236(18)
_cell_measurement_temperature 295(2)
_cell_volume 6049.9(9)
_diffrn_ambient_temperature 295(2)
_exptl_crystal_density_diffrn 1.007
_cod_database_code 4062715

loop_
_symmetry_equiv_pos_as_xyz
'x, y, z'
'-x+1/2, -y, z+1/2'
'-x, y+1/2, -z+1/2'
'x+1/2, -y+1/2, -z'
'-x, -y, -z'
'x-1/2, y, -z-1/2'
'x, -y-1/2, z-1/2'
'-x-1/2, y-1/2, z'

loop_
_atom_site_label
_atom_site_type_symbol
_atom_site_fract_x
_atom_site_fract_y
_atom_site_fract_z
_atom_site_U_iso_or_equiv
_atom_site_adp_type
_atom_site_occupancy
_atom_site_symmetry_multiplicity
_atom_site_calc_flag
_atom_site_refinement_flags
_atom_site_disorder_assembly
_atom_site_disorder_group
Ca1 Ca 0.13032(3) 0.30879(3) 0.86930(2) 0.05407(19) Uani 1 1 d . . .
N1 N 0.08873(14) 0.20567(11) 0.93174(11) 0.0646(6) Uani 1 1 d . . .
N2 N 0.20400(13) 0.21409(10) 0.81865(10) 0.0541(5) Uani 1 1 d . . .
C1 C 0.15702(19) 0.19590(14) 0.96444(13) 0.0656(7) Uani 1 1 d . . .
C2 C 0.1634(2) 0.1732(2) 1.03667(14) 0.1038(12) Uani 1 1 d . . .
H2A H 0.1227 0.1982 1.0621 0.125 Uiso 1 1 calc R . .
H2B H 0.2159 0.1861 1.0534 0.125 Uiso 1 1 calc R . .
H2C H 0.1558 0.1210 1.0403 0.125 Uiso 1 1 calc R . .
C3 C 0.23342(19) 0.20853(15) 0.93420(14) 0.0658(7) Uani 1 1 d . . .
C4 C 0.25582(16) 0.20175(13) 0.86599(13) 0.0593(6) Uani 1 1 d . . .
C5 C 0.3434(2) 0.1798(2) 0.85621(19) 0.0999(11) Uani 1 1 d . . .
H5A H 0.3467 0.1278 0.8481 0.120 Uiso 1 1 calc R . .
H5B H 0.3737 0.1918 0.8954 0.120 Uiso 1 1 calc R . .
H5C H 0.3654 0.2060 0.8189 0.120 Uiso 1 1 calc R . .
C6 C 0.0102(2) 0.17445(17) 0.95089(18) 0.0879(10) Uani 1 1 d . . .
C7 C -0.0418(3) 0.1804(3) 0.8893(3) 0.151(2) Uani 1 1 d . . .
H7A H -0.0497 0.2313 0.8784 0.181 Uiso 1 1 calc R . .
H7B H -0.0933 0.1577 0.8975 0.181 Uiso 1 1 calc R . .
H7C H -0.0156 0.1559 0.8530 0.181 Uiso 1 1 calc R . .
C8 C -0.0303(3) 0.2173(3) 1.0072(3) 0.176(2) Uani 1 1 d . . .
H8A H -0.0025 0.2076 1.0482 0.211 Uiso 1 1 calc R . .
H8B H -0.0856 0.2022 1.0112 0.211 Uiso 1 1 calc R . .
H8C H -0.0281 0.2691 0.9977 0.211 Uiso 1 1 calc R . .
C9 C 0.0142(3) 0.0924(2) 0.9675(3) 0.1494(19) Uani 1 1 d . . .
H9A H 0.0466 0.0676 0.9349 0.179 Uiso 1 1 calc R . .
H9B H -0.0393 0.0721 0.9673 0.179 Uiso 1 1 calc R . .
H9C H 0.0379 0.0860 1.0106 0.179 Uiso 1 1 calc R . .
C10 C 0.2153(2) 0.19484(13) 0.74782(13) 0.0697(8) Uani 1 1 d . . .
C11 C 0.1335(2) 0.2074(2) 0.71677(16) 0.0997(11) Uani 1 1 d . . .
H11A H 0.0953 0.1734 0.7352 0.120 Uiso 1 1 calc R . .
H11B H 0.1371 0.2001 0.6696 0.120 Uiso 1 1 calc R . .
H11C H 0.1162 0.2569 0.7257 0.120 Uiso 1 1 calc R . .
C12 C 0.2386(3) 0.11417(16) 0.73854(16) 0.1079(13) Uani 1 1 d . . .
H12A H 0.2940 0.1073 0.7513 0.130 Uiso 1 1 calc R . .
H12B H 0.2319 0.1007 0.6928 0.130 Uiso 1 1 calc R . .
H12C H 0.2046 0.0838 0.7658 0.130 Uiso 1 1 calc R . .
C13 C 0.2747(2) 0.2460(2) 0.71315(16) 0.1103(13) Uani 1 1 d . . .
H13A H 0.2605 0.2962 0.7225 0.132 Uiso 1 1 calc R . .
H13B H 0.2726 0.2377 0.6661 0.132 Uiso 1 1 calc R . .
H13C H 0.3283 0.2364 0.7290 0.132 Uiso 1 1 calc R . .
N3 N 0.07587(15) 0.40043(11) 0.80016(11) 0.0672(6) Uani 1 1 d . . .
N4 N 0.17448(13) 0.41665(11) 0.92346(10) 0.0614(5) Uani 1 1 d . . .
C14 C 0.14611(19) 0.42298(14) 0.77253(13) 0.0651(7) Uani 1 1 d . . .
C15 C 0.1555(2) 0.44203(19) 0.69991(14) 0.0975(11) Uani 1 1 d . . .
H15A H 0.1232 0.4092 0.6736 0.117 Uiso 1 1 calc R . .
H15B H 0.2112 0.4372 0.6873 0.117 Uiso 1 1 calc R . .
H15C H 0.1382 0.4918 0.6926 0.117 Uiso 1 1 calc R . .
C16 C 0.21893(18) 0.42744(14) 0.81021(13) 0.0653(7) Uani 1 1 d . . .
C17 C 0.22904(17) 0.44026(13) 0.87957(12) 0.0599(7) Uani 1 1 d . . .
C18 C 0.3050(2) 0.4820(2) 0.89633(15) 0.0909(10) Uani 1 1 d . . .
H18A H 0.2911 0.5291 0.9146 0.109 Uiso 1 1 calc R . .
H18B H 0.3366 0.4889 0.8568 0.109 Uiso 1 1 calc R . .
H18C H 0.3359 0.4546 0.9283 0.109 Uiso 1 1 calc R . .
C19 C -0.0017(2) 0.41732(18) 0.77051(17) 0.0867(10) Uani 1 1 d . . .
C20 C -0.0270(2) 0.3691(3) 0.7130(2) 0.1417(18) Uani 1 1 d . . .
H20A H -0.0022 0.3866 0.6729 0.170 Uiso 1 1 calc R . .
H20B H -0.0847 0.3708 0.7083 0.170 Uiso 1 1 calc R . .
H20C H -0.0103 0.3193 0.7212 0.170 Uiso 1 1 calc R . .
C21 C -0.0617(3) 0.3994(3) 0.8299(2) 0.1360(16) Uani 1 1 d . . .
H21A H -0.0688 0.3471 0.8333 0.163 Uiso 1 1 calc R . .
H21B H -0.1130 0.4223 0.8215 0.163 Uiso 1 1 calc R . .
H21C H -0.0397 0.4181 0.8707 0.163 Uiso 1 1 calc R . .
C22 C -0.0125(3) 0.4991(2) 0.7570(3) 0.1458(18) Uani 1 1 d . . .
H22A H 0.0131 0.5270 0.7917 0.175 Uiso 1 1 calc R . .
H22B H -0.0691 0.5107 0.7558 0.175 Uiso 1 1 calc R . .
H22C H 0.0116 0.5114 0.7151 0.175 Uiso 1 1 calc R . .
C23 C 0.1731(2) 0.44044(16) 0.99277(13) 0.0777(8) Uani 1 1 d . . .
C24 C 0.2430(3) 0.4099(3) 1.03409(16) 0.1335(16) Uani 1 1 d . . .
H24A H 0.2503 0.3586 1.0242 0.160 Uiso 1 1 calc R . .
H24B H 0.2311 0.4156 1.0805 0.160 Uiso 1 1 calc R . .
H24C H 0.2916 0.4363 1.0236 0.160 Uiso 1 1 calc R . .
C25 C 0.0944(2) 0.4045(2) 1.02027(17) 0.1100(12) Uani 1 1 d . . .
H25A H 0.0526 0.4076 0.9873 0.132 Uiso 1 1 calc R . .
H25B H 0.0776 0.4301 1.0597 0.132 Uiso 1 1 calc R . .
H25C H 0.1045 0.3538 1.0307 0.132 Uiso 1 1 calc R . .
C26 C 0.1620(3) 0.52241(18) 0.99906(19) 0.1208(14) Uani 1 1 d . . .
H26A H 0.2086 0.5471 0.9814 0.145 Uiso 1 1 calc R . .
H26B H 0.1556 0.5352 1.0450 0.145 Uiso 1 1 calc R . .
H26C H 0.1148 0.5372 0.9748 0.145 Uiso 1 1 calc R . .
H3 H 0.2791(18) 0.2062(15) 0.9634(14) 0.085(9) Uiso 1 1 d . . .
H16 H 0.2758(19) 0.4417(16) 0.7777(14) 0.099(10) Uiso 1 1 d . . .

loop_
_atom_site_aniso_label
_atom_site_aniso_U_11
_atom_site_aniso_U_22
_atom_site_aniso_U_33
_atom_site_aniso_U_23
_atom_site_aniso_U_13
_atom_site_aniso_U_12
Ca1 0.0669(4) 0.0487(3) 0.0467(3) 0.0015(2) 0.0034(2) 0.0067(2)
N1 0.0684(15) 0.0656(13) 0.0597(13) 0.0138(10) 0.0175(11) 0.0068(11)
N2 0.0672(13) 0.0479(10) 0.0473(11) -0.0010(8) 0.0094(10) -0.0015(9)
C1 0.090(2) 0.0578(15) 0.0488(14) 0.0047(11) 0.0108(14) 0.0150(14)
C2 0.146(3) 0.115(3) 0.0510(17) 0.0145(17) 0.0080(19) 0.028(2)
C3 0.0730(19) 0.0669(16) 0.0575(16) -0.0013(12) -0.0110(15) 0.0075(14)
C4 0.0624(16) 0.0513(13) 0.0643(15) 0.0018(11) 0.0054(13) 0.0022(11)
C5 0.069(2) 0.128(3) 0.103(3) 0.007(2) 0.0107(18) 0.019(2)
C6 0.083(2) 0.079(2) 0.102(3) 0.0206(17) 0.037(2) 0.0029(17)
C7 0.091(3) 0.189(5) 0.174(5) 0.065(4) -0.014(3) -0.039(3)
C8 0.133(4) 0.162(4) 0.233(6) -0.055(4) 0.114(4) -0.016(3)
C9 0.121(3) 0.091(3) 0.236(5) 0.040(3) 0.055(4) -0.012(2)
C10 0.100(2) 0.0584(15) 0.0507(14) -0.0052(11) 0.0163(14) 0.0046(15)
C11 0.132(3) 0.113(3) 0.0534(17) -0.0093(16) -0.0113(18) 0.011(2)
C12 0.186(4) 0.0648(18) 0.073(2) -0.0144(15) 0.001(2) 0.026(2)
C13 0.141(3) 0.108(3) 0.082(2) 0.0146(19) 0.048(2) -0.002(2)
N3 0.0828(17) 0.0550(12) 0.0638(13) -0.0044(10) -0.0199(12) 0.0097(11)
N4 0.0774(15) 0.0586(12) 0.0481(11) -0.0040(9) -0.0025(11) 0.0140(11)
C14 0.090(2) 0.0510(14) 0.0549(15) 0.0014(11) 0.0011(14) -0.0003(13)
C15 0.150(3) 0.088(2) 0.0543(17) -0.0012(14) -0.0147(18) -0.016(2)
C16 0.0753(19) 0.0614(15) 0.0592(16) -0.0035(12) 0.0065(14) -0.0019(13)
C17 0.0680(17) 0.0528(13) 0.0589(16) -0.0048(11) 0.0017(13) -0.0011(12)
C18 0.077(2) 0.115(3) 0.081(2) -0.0101(18) -0.0029(17) -0.0130(19)
C19 0.090(2) 0.079(2) 0.091(2) -0.0101(16) -0.0337(19) 0.0172(17)
C20 0.109(3) 0.186(5) 0.130(3) -0.056(3) -0.055(3) 0.032(3)
C21 0.092(3) 0.162(4) 0.154(4) -0.010(3) -0.003(3) 0.010(3)
C22 0.139(4) 0.099(3) 0.200(5) 0.027(3) -0.038(3) 0.051(3)
C23 0.098(2) 0.0780(19) 0.0566(16) -0.0087(13) -0.0022(15) -0.0126(17)
C24 0.134(3) 0.206(5) 0.061(2) 0.013(2) -0.026(2) 0.003(3)
C25 0.143(3) 0.111(3) 0.077(2) -0.0105(19) 0.024(2) -0.031(3)
C26 0.173(4) 0.082(2) 0.107(3) -0.029(2) 0.045(3) -0.015(2)

loop_
_geom_bond_atom_site_label_1
_geom_bond_atom_site_label_2
_geom_bond_distance
_geom_bond_site_symmetry_2
_geom_bond_publ_flag
Ca1 N2 2.3418(19) . ?
Ca1 N3 2.349(2) . ?
Ca1 N1 2.358(2) . ?
Ca1 N4 2.358(2) . ?
Ca1 C3 2.817(3) . ?
Ca1 C1 2.840(3) . ?
Ca1 C4 2.846(3) . ?
Ca1 C14 2.857(3) . ?
Ca1 C16 2.865(3) . ?
Ca1 C17 2.901(3) . ?
N1 C1 1.320(4) . ?
N1 C6 1.470(4) . ?
N2 C4 1.301(3) . ?
N2 C10 1.480(3) . ?
C1 C3 1.422(4) . ?
C1 C2 1.514(4) . ?
C3 C4 1.427(4) . ?
C4 C5 1.516(4) . ?
C6 C7 1.513(5) . ?
C6 C9 1.529(5) . ?
C6 C8 1.530(5) . ?
C10 C11 1.509(5) . ?
C10 C13 1.522(4) . ?
C10 C12 1.526(4) . ?
N3 C14 1.352(3) . ?
N3 C19 1.448(4) . ?
N4 C17 1.334(3) . ?
N4 C23 1.460(3) . ?
C14 C16 1.426(4) . ?
C14 C15 1.510(4) . ?
C16 C17 1.425(3) . ?
C17 C18 1.507(4) . ?
C19 C20 1.511(5) . ?
C19 C22 1.522(5) . ?
C19 C21 1.588(6) . ?
C23 C26 1.506(4) . ?
C23 C24 1.529(5) . ?
C23 C25 1.558(5) . ?
